data_4065262
loop_
_publ_author_name
'Li, Dongzhen'
'Wang, Yang'
'Zhang, Wen-Xiong'
'Zhang, Shaoguang'
'Guang, Jie'
'Xi, Zhenfeng'

_publ_section_title
;
 One-Pot Synthesis and Unpredicted Hydrogen Bonds of the Guanidinium
 Triflates from Readily Available Amines, Carbodiimides, and Zn(OTf)2
;
_journal_issue 19
_journal_name_full Organometallics
_journal_page_first 5278
_journal_paper_doi 10.1021/om2006613
_journal_volume 30
_journal_year 2011
_chemical_formula_sum 'C14 H21 F4 N3 O3 S'
_chemical_formula_weight 387.40
_chemical_name_systematic
; 
 ? 
;
_space_group_IT_number 2
_symmetry_cell_setting triclinic
_symmetry_space_group_name_Hall '-P 1'
_symmetry_space_group_name_H-M 'P -1'
_atom_sites_solution_hydrogens geom
_atom_sites_solution_primary direct
_atom_sites_solution_secondary difmap
_audit_creation_method SHELXL-97
_cell_angle_alpha 76.98(3)
_cell_angle_beta 76.48(3)
_cell_angle_gamma 69.03(3)
_cell_formula_units_Z 2
_cell_length_a 9.1088(18)
_cell_length_b 10.016(2)
_cell_length_c 11.801(2)
_cell_measurement_temperature 173(2)
_cell_measurement_theta_max 27.48
_cell_measurement_theta_min 2.20
_cell_volume 965.5(4)
_computing_cell_refinement Rapid-AUTO
_computing_data_collection 'Rapid-AUTO (Rigaku,2000)'
_computing_data_reduction 'CrystalStructure (Rigaku/MSC,2000)'
_computing_molecular_graphics 'Siemens SHELXTL V4.2,(Sheldrick,1990)'
_computing_publication_material SHELXL-97,(Sheldrick,1997)
_computing_structure_refinement SHELXL-97,(Sheldrick,1997)
_computing_structure_solution SHELXS-97,(Sheldrick,1997)
_diffrn_ambient_temperature 173(2)
_diffrn_detector_area_resol_mean 10.00
_diffrn_measured_fraction_theta_full 0.940
_diffrn_measured_fraction_theta_max 0.940
_diffrn_measurement_device_type 'Rigaku RAXIS RAPID IP'
_diffrn_measurement_method \W
_diffrn_radiation_monochromator graphite
_diffrn_radiation_source 'fine-focus sealed tube'
_diffrn_radiation_type MoK\a
_diffrn_radiation_wavelength 0.71073
_diffrn_reflns_av_R_equivalents 0.0567
_diffrn_reflns_av_sigmaI/netI 0.1156
_diffrn_reflns_limit_h_max 11
_diffrn_reflns_limit_h_min -11
_diffrn_reflns_limit_k_max 12
_diffrn_reflns_limit_k_min -12
_diffrn_reflns_limit_l_max 15
_diffrn_reflns_limit_l_min -15
_diffrn_reflns_number 6320
_diffrn_reflns_theta_full 27.48
_diffrn_reflns_theta_max 27.48
_diffrn_reflns_theta_min 2.20
_diffrn_standards_decay_% 0
_diffrn_standards_interval_count 0
_diffrn_standards_interval_time 0
_diffrn_standards_number 0
_exptl_absorpt_coefficient_mu 0.221
_exptl_absorpt_correction_T_max 0.9782
_exptl_absorpt_correction_T_min 0.9366
_exptl_absorpt_correction_type empirical
_exptl_absorpt_process_details
; 
                                  HIGASHI, T. (1995). Abscor-Empirical 
                                  Absorption Correction based on Fourier 
                                  Series Approximation. 
                                  Rigaku Corporation,Tokyo,Japan. 
;
_exptl_crystal_density_diffrn 1.333
_exptl_crystal_density_method 'not measured'
_exptl_crystal_F_000 404
_exptl_crystal_size_max 0.30
_exptl_crystal_size_mid 0.30
_exptl_crystal_size_min 0.10
_refine_diff_density_max 1.048
_refine_diff_density_min -0.470
_refine_diff_density_rms 0.098
_refine_ls_extinction_coef 0.022(8)
_refine_ls_extinction_expression Fc^*^=kFc[1+0.001xFc^2^\l^3^/sin(2\q)]^-1/4^
_refine_ls_extinction_method SHELXL
_refine_ls_goodness_of_fit_ref 1.198
_refine_ls_hydrogen_treatment none
_refine_ls_matrix_type full
_refine_ls_number_parameters 231
_refine_ls_number_reflns 4151
_refine_ls_number_restraints 3
_refine_ls_restrained_S_all 1.248
_refine_ls_R_factor_all 0.2124
_refine_ls_R_factor_gt 0.1099
_refine_ls_shift/su_max 0.000
_refine_ls_shift/su_mean 0.000
_refine_ls_structure_factor_coef Fsqd
_refine_ls_weighting_details 'calc w=1/[\s^2^(Fo^2^)+(0.1275P)^2^+0.0000P] where P=(Fo^2^+2Fc^2^)/3'
_refine_ls_weighting_scheme calc
_refine_ls_wR_factor_gt 0.2833
_refine_ls_wR_factor_ref 0.3183
_reflns_number_gt 1497
_reflns_number_total 4151
_reflns_threshold_expression >2sigma(I)
_cod_data_source_file om2006613_si_002.cif
_cod_data_source_block 1b-ldz6
_cod_depositor_comments
;
The following automatic conversions were performed:

'_exptl_absorpt_correction_type' value 'Empirical' changed to
'empirical' according to
/home/saulius/struct/CIF-dictionaries/cif_core.dic dictionary named
'cif_core.dic' version 2.4.1 from 2010-06-29.

Automatic conversion script
Id: cif_fix_values 1715 2011-07-08 13:25:40Z adriana 
;
_cod_original_cell_volume 965.5(3)
_cod_original_sg_symbol_H-M P-1
_cod_database_code 4065262

loop_
_symmetry_equiv_pos_as_xyz
'x, y, z'
'-x, -y, -z'

loop_
_atom_site_label
_atom_site_type_symbol
_atom_site_fract_x
_atom_site_fract_y
_atom_site_fract_z
_atom_site_U_iso_or_equiv
_atom_site_adp_type
_atom_site_occupancy
_atom_site_symmetry_multiplicity
_atom_site_calc_flag
_atom_site_refinement_flags
C1 C 0.7764(6) 0.5350(5) 0.2272(4) 0.0505(13) Uani 1 1 d .
C2 C 1.0019(6) 0.6411(6) 0.1841(6) 0.0662(17) Uani 1 1 d .
H2 H 1.0417 0.5706 0.2515 0.079 Uiso 1 1 d R
C3 C 0.9991(9) 0.7872(8) 0.1988(7) 0.097(2) Uani 1 1 d .
H3A H 0.9645 0.8583 0.1302 0.146 Uiso 1 1 calc R
H3B H 1.1062 0.7823 0.2054 0.146 Uiso 1 1 calc R
H3C H 0.9246 0.8164 0.2704 0.146 Uiso 1 1 calc R
C4 C 1.1133(7) 0.5952(10) 0.0735(7) 0.102(3) Uani 1 1 d .
H4A H 1.1235 0.4954 0.0699 0.152 Uiso 1 1 calc R
H4B H 1.2183 0.6009 0.0740 0.152 Uiso 1 1 calc R
H4C H 1.0706 0.6594 0.0045 0.152 Uiso 1 1 calc R
C5 C 0.8044(6) 0.2856(6) 0.3437(6) 0.0693(18) Uani 1 1 d .
H5 H 0.6879 0.3180 0.3517 0.083 Uiso 1 1 d R
C6 C 0.8501(13) 0.2433(12) 0.4694(8) 0.164(5) Uani 1 1 d .
H6A H 0.8117 0.1634 0.5134 0.246 Uiso 1 1 calc R
H6B H 0.8010 0.3270 0.5112 0.246 Uiso 1 1 calc R
H6C H 0.9663 0.2130 0.4625 0.246 Uiso 1 1 calc R
C7 C 0.8679(13) 0.1650(10) 0.2802(11) 0.164(5) Uani 1 1 d .
H7A H 0.8500 0.1984 0.1984 0.247 Uiso 1 1 calc R
H7B H 0.8143 0.0929 0.3175 0.247 Uiso 1 1 calc R
H7C H 0.9825 0.1212 0.2815 0.247 Uiso 1 1 calc R
C8 C 0.5242(5) 0.6974(6) 0.1647(5) 0.0482(13) Uani 1 1 d .
C9 C 0.4972(7) 0.7115(7) 0.0495(5) 0.0638(15) Uani 1 1 d .
H9 H 0.5464 0.6318 0.0075 0.077 Uiso 1 1 calc R
C10 C 0.4006(6) 0.8391(7) -0.0031(5) 0.0666(17) Uani 1 1 d .
H10 H 0.3812 0.8494 -0.0808 0.080 Uiso 1 1 calc R
C11 C 0.3330(7) 0.9518(7) 0.0614(6) 0.0718(19) Uani 1 1 d .
C12 C 0.3566(7) 0.9418(7) 0.1739(7) 0.0751(18) Uani 1 1 d .
H12 H 0.3076 1.0216 0.2158 0.090 Uiso 1 1 calc R
C13 C 0.4567(6) 0.8081(6) 0.2258(5) 0.0607(15) Uani 1 1 d .
H13 H 0.4757 0.7973 0.3037 0.073 Uiso 1 1 calc R
C14 C 0.3123(14) 0.277(3) 0.472(2) 0.36(2) Uani 1 1 d .
F1 F 0.2343(4) 1.0803(4) 0.0135(4) 0.1114(16) Uani 1 1 d .
F2 F 0.1737(12) 0.3962(14) 0.4818(9) 0.267(5) Uani 1 1 d .
F3 F 0.2736(10) 0.1412(12) 0.5119(7) 0.256(6) Uani 1 1 d .
F4 F 0.4354(13) 0.266(2) 0.5030(6) 0.444(12) Uani 1 1 d .
N1 N 0.8406(5) 0.6435(5) 0.1825(4) 0.0586(12) Uani 1 1 d D
H1 H 0.7779 0.7246 0.1486 0.070 Uiso 1 1 calc RD
N2 N 0.8631(5) 0.4090(5) 0.2796(4) 0.0657(14) Uani 1 1 d .
H2A H 0.9645 0.3967 0.2764 0.079 Uiso 1 1 calc R
N3 N 0.6259(5) 0.5573(5) 0.2170(4) 0.0591(13) Uani 1 1 d .
H3 H 0.5865 0.4855 0.2425 0.071 Uiso 1 1 calc R
O1 O 0.2166(4) 0.2867(5) 0.2739(4) 0.0846(14) Uani 1 1 d .
O2 O 0.4121(8) 0.3981(9) 0.2615(6) 0.176(3) Uani 1 1 d D
O3 O 0.4862(8) 0.1502(11) 0.3127(10) 0.241(6) Uani 1 1 d D
S1 S 0.3467(2) 0.2961(2) 0.31471(16) 0.0854(8) Uani 1 1 d D

loop_
_atom_site_aniso_label
_atom_site_aniso_U_11
_atom_site_aniso_U_22
_atom_site_aniso_U_33
_atom_site_aniso_U_23
_atom_site_aniso_U_13
_atom_site_aniso_U_12
C1 0.042(3) 0.049(3) 0.063(3) 0.005(3) -0.016(2) -0.022(2)
C2 0.053(3) 0.061(4) 0.091(4) 0.012(3) -0.028(3) -0.030(3)
C3 0.107(5) 0.094(5) 0.119(6) -0.018(4) -0.019(4) -0.067(4)
C4 0.056(4) 0.145(7) 0.110(6) -0.031(5) 0.000(4) -0.042(4)
C5 0.046(3) 0.051(4) 0.112(5) 0.018(3) -0.025(3) -0.029(3)
C6 0.217(11) 0.183(11) 0.119(7) 0.061(7) -0.048(7) -0.136(9)
C7 0.191(10) 0.099(7) 0.217(12) -0.068(8) 0.056(9) -0.093(7)
C8 0.039(3) 0.047(3) 0.060(3) -0.003(3) -0.005(2) -0.021(2)
C9 0.066(4) 0.063(4) 0.070(4) -0.008(3) -0.016(3) -0.028(3)
C10 0.052(3) 0.082(5) 0.060(4) 0.001(3) -0.015(3) -0.019(3)
C11 0.051(4) 0.068(4) 0.091(5) 0.030(4) -0.028(3) -0.029(3)
C12 0.057(4) 0.057(4) 0.111(6) -0.019(4) -0.012(3) -0.016(3)
C13 0.043(3) 0.066(4) 0.067(4) -0.005(3) -0.007(2) -0.016(3)
C14 0.050(7) 0.58(4) 0.55(4) -0.46(4) 0.026(13) -0.030(14)
F1 0.073(2) 0.082(3) 0.145(4) 0.048(2) -0.037(2) -0.012(2)
F2 0.218(9) 0.381(15) 0.241(9) -0.150(10) -0.035(7) -0.082(10)
F3 0.204(7) 0.352(13) 0.214(8) 0.148(9) -0.082(6) -0.179(9)
F4 0.340(11) 1.04(4) 0.115(5) 0.050(10) -0.104(6) -0.463(19)
N1 0.049(2) 0.051(3) 0.080(3) 0.016(2) -0.022(2) -0.031(2)
N2 0.045(2) 0.053(3) 0.097(3) 0.020(2) -0.022(2) -0.027(2)
N3 0.045(3) 0.049(3) 0.086(3) 0.011(2) -0.020(2) -0.025(2)
O1 0.057(2) 0.086(3) 0.118(3) 0.002(3) -0.037(2) -0.028(2)
O2 0.183(6) 0.240(8) 0.172(6) 0.089(6) -0.085(5) -0.184(6)
O3 0.097(5) 0.324(13) 0.321(12) -0.180(11) -0.088(6) 0.022(6)
S1 0.0762(12) 0.1059(15) 0.0863(13) 0.0231(10) -0.0349(9) -0.0536(11)

loop_
_atom_type_symbol
_atom_type_description
_atom_type_scat_dispersion_real
_atom_type_scat_dispersion_imag
_atom_type_scat_source
C C 0.0033 0.0016 'International Tables Vol C Tables 4.2.6.8 and 6.1.1.4'
H H 0.0000 0.0000 'International Tables Vol C Tables 4.2.6.8 and 6.1.1.4'
N N 0.0061 0.0033 'International Tables Vol C Tables 4.2.6.8 and 6.1.1.4'
O O 0.0106 0.0060 'International Tables Vol C Tables 4.2.6.8 and 6.1.1.4'
F F 0.0171 0.0103 'International Tables Vol C Tables 4.2.6.8 and 6.1.1.4'
S S 0.1246 0.1234 'International Tables Vol C Tables 4.2.6.8 and 6.1.1.4'

loop_
_geom_angle_atom_site_label_1
_geom_angle_atom_site_label_2
_geom_angle_atom_site_label_3
_geom_angle
N2 C1 N3 120.9(4)
N2 C1 N1 120.0(4)
N3 C1 N1 119.0(4)
N1 C2 C3 110.3(5)
N1 C2 C4 110.9(5)
C3 C2 C4 110.4(6)
N1 C2 H2 108.6
C3 C2 H2 108.4
C4 C2 H2 108.1
C2 C3 H3A 109.5
C2 C3 H3B 109.5
H3A C3 H3B 109.5
C2 C3 H3C 109.5
H3A C3 H3C 109.5
H3B C3 H3C 109.5
C2 C4 H4A 109.5
C2 C4 H4B 109.5
H4A C4 H4B 109.5
C2 C4 H4C 109.5
H4A C4 H4C 109.5
H4B C4 H4C 109.5
C7 C5 N2 111.6(6)
C7 C5 C6 111.8(8)
N2 C5 C6 108.0(6)
C7 C5 H5 107.9
N2 C5 H5 108.8
C6 C5 H5 108.7
C5 C6 H6A 109.5
C5 C6 H6B 109.5
H6A C6 H6B 109.5
C5 C6 H6C 109.5
H6A C6 H6C 109.5
H6B C6 H6C 109.5
C5 C7 H7A 109.5
C5 C7 H7B 109.5
H7A C7 H7B 109.5
C5 C7 H7C 109.5
H7A C7 H7C 109.5
H7B C7 H7C 109.5
C13 C8 C9 120.8(5)
C13 C8 N3 120.9(5)
C9 C8 N3 118.2(5)
C10 C9 C8 120.8(6)
C10 C9 H9 119.6
C8 C9 H9 119.6
C9 C10 C11 117.3(6)
C9 C10 H10 121.4
C11 C10 H10 121.4
F1 C11 C12 117.1(7)
F1 C11 C10 119.4(6)
C12 C11 C10 123.5(5)
C11 C12 C13 117.8(6)
C11 C12 H12 121.1
C13 C12 H12 121.1
C8 C13 C12 119.8(6)
C8 C13 H13 120.1
C12 C13 H13 120.1
F4 C14 F2 124(2)
F4 C14 F3 111(3)
F2 C14 F3 110.2(13)
F4 C14 S1 108.4(14)
F2 C14 S1 96.4(18)
F3 C14 S1 104.0(10)
C1 N1 C2 127.6(4)
C1 N1 H1 116.2
C2 N1 H1 116.2
C1 N2 C5 126.1(4)
C1 N2 H2A 117.0
C5 N2 H2A 117.0
C1 N3 C8 122.3(4)
C1 N3 H3 118.8
C8 N3 H3 118.8
O2 S1 O1 120.1(3)
O2 S1 O3 105.6(6)
O1 S1 O3 110.1(4)
O2 S1 C14 113.3(9)
O1 S1 C14 111.1(5)
O3 S1 C14 93.0(9)

loop_
_geom_bond_atom_site_label_1
_geom_bond_atom_site_label_2
_geom_bond_distance
C1 N2 1.327(6)
C1 N3 1.338(6)
C1 N1 1.362(6)
C2 N1 1.465(7)
C2 C3 1.503(9)
C2 C4 1.504(9)
C2 H2 0.9800
C3 H3A 0.9800
C3 H3B 0.9800
C3 H3C 0.9800
C4 H4A 0.9800
C4 H4B 0.9800
C4 H4C 0.9800
C5 C7 1.435(10)
C5 N2 1.500(7)
C5 C6 1.559(12)
C5 H5 0.9800
C6 H6A 0.9800
C6 H6B 0.9800
C6 H6C 0.9800
C7 H7A 0.9800
C7 H7B 0.9800
C7 H7C 0.9800
C8 C13 1.339(7)
C8 C9 1.404(8)
C8 N3 1.467(6)
C9 C10 1.374(8)
C9 H9 0.9500
C10 C11 1.379(9)
C10 H10 0.9500
C11 F1 1.366(6)
C11 C12 1.369(9)
C12 C13 1.420(8)
C12 H12 0.9500
C13 H13 0.9500
C14 F4 1.219(15)
C14 F2 1.39(2)
C14 F3 1.48(3)
C14 S1 1.79(3)
N1 H1 0.8800
N2 H2A 0.8800
N3 H3 0.8800
O1 S1 1.419(4)
O2 S1 1.329(5)
O3 S1 1.556(7)

loop_
_geom_hbond_atom_site_label_D
_geom_hbond_atom_site_label_H
_geom_hbond_atom_site_label_A
_geom_hbond_distance_DH
_geom_hbond_distance_HA
_geom_hbond_distance_DA
_geom_hbond_angle_DHA
_geom_hbond_site_symmetry_A
N3 H3 O2 0.88 2.02 2.825(6) 151.6 .
N2 H2A O1 0.88 2.16 2.997(5) 159.2 1_655

loop_
_geom_torsion_atom_site_label_1
_geom_torsion_atom_site_label_2
_geom_torsion_atom_site_label_3
_geom_torsion_atom_site_label_4
_geom_torsion
C13 C8 C9 C10 -0.1(8)
N3 C8 C9 C10 178.7(5)
C8 C9 C10 C11 0.4(8)
C9 C10 C11 F1 -179.1(5)
C9 C10 C11 C12 -0.5(9)
F1 C11 C12 C13 178.9(5)
C10 C11 C12 C13 0.3(9)
C9 C8 C13 C12 -0.1(8)
N3 C8 C13 C12 -178.9(5)
C11 C12 C13 C8 0.0(8)
N2 C1 N1 C2 -0.1(9)
N3 C1 N1 C2 -179.8(5)
C3 C2 N1 C1 -144.8(6)
C4 C2 N1 C1 92.5(7)
N3 C1 N2 C5 -7.0(9)
N1 C1 N2 C5 173.2(5)
C7 C5 N2 C1 110.1(8)
C6 C5 N2 C1 -126.6(7)
N2 C1 N3 C8 177.0(5)
N1 C1 N3 C8 -3.3(8)
C13 C8 N3 C1 -77.1(6)
C9 C8 N3 C1 104.0(6)
F4 C14 S1 O2 -51(2)
F2 C14 S1 O2 79.0(12)
F3 C14 S1 O2 -168.2(8)
F4 C14 S1 O1 170.7(18)
F2 C14 S1 O1 -59.7(15)
F3 C14 S1 O1 53.1(12)
F4 C14 S1 O3 58(2)
F2 C14 S1 O3 -172.6(12)
F3 C14 S1 O3 -59.8(10)

loop_
_cod_related_entry_id
_cod_related_entry_database
_cod_related_entry_code
1 ChemSpider 30659666
